data_2229092
loop_
_publ_author_name
'Zhang, Qijun'
'Yin, Handong'
'Wang, Daqi'

_publ_section_title
;
 Di-\m-methanolato-\k^4^<i>O</i>:<i>O</i>-bis[trichlorido(dimethylformamide-\k<i>O</i>)tin(IV)]
;
_journal_coeditor_code HY2391
_journal_issue 2
_journal_name_full 'Acta Crystallographica Section E'
_journal_page_first m146
_journal_paper_doi 10.1107/S1600536810053997
_journal_volume 67
_journal_year 2011
_chemical_formula_iupac '[Sn2 (C H3 O)2 Cl6 (C3 H7 N O)2]'
_chemical_formula_moiety 'C8 H20 Cl6 N2 O4 Sn2'
_chemical_formula_sum 'C8 H20 Cl6 N2 O4 Sn2'
_chemical_formula_weight 658.34
_chemical_name_systematic
;
Di-\m-methanolato-\k^4^<i>O</i>:<i>O</i>-bis[trichlorido(dimethylformamide-
\k<i>O</i>)tin(IV)]
;
_space_group_IT_number 14
_symmetry_cell_setting monoclinic
_symmetry_space_group_name_Hall '-P 2yn'
_symmetry_space_group_name_H-M 'P 1 21/n 1'
_atom_sites_solution_hydrogens geom
_atom_sites_solution_primary direct
_atom_sites_solution_secondary difmap
_audit_creation_method SHELXL-97
_cell_angle_alpha 90.00
_cell_angle_beta 111.1550(10)
_cell_angle_gamma 90.00
_cell_formula_units_Z 2
_cell_length_a 8.589(8)
_cell_length_b 11.4444(13)
_cell_length_c 11.8453(10)
_cell_measurement_reflns_used 2694
_cell_measurement_temperature 298(2)
_cell_measurement_theta_max 26.99
_cell_measurement_theta_min 2.56
_cell_volume 1085.9(10)
_computing_cell_refinement 'SAINT (Bruker, 2007)'
_computing_data_collection 'SMART (Bruker, 2007)'
_computing_data_reduction 'SAINT (Bruker, 2007)'
_computing_molecular_graphics 'SHELXTL (Sheldrick, 2008) and X-SEED (Barbour, 2001)'
_computing_publication_material 'SHELXTL (Sheldrick, 2008)'
_computing_structure_refinement 'SHELXL97 (Sheldrick, 2008)'
_computing_structure_solution 'SHELXS97 (Sheldrick, 2008)'
_diffrn_ambient_temperature 298(2)
_diffrn_measured_fraction_theta_full 0.996
_diffrn_measured_fraction_theta_max 0.996
_diffrn_measurement_device_type 'Bruker APEX CCD'
_diffrn_measurement_method '\f and \w scans'
_diffrn_radiation_monochromator graphite
_diffrn_radiation_source 'fine-focus sealed tube'
_diffrn_radiation_type MoK\a
_diffrn_radiation_wavelength 0.71073
_diffrn_reflns_av_R_equivalents 0.0634
_diffrn_reflns_av_sigmaI/netI 0.0477
_diffrn_reflns_limit_h_max 10
_diffrn_reflns_limit_h_min -6
_diffrn_reflns_limit_k_max 12
_diffrn_reflns_limit_k_min -13
_diffrn_reflns_limit_l_max 14
_diffrn_reflns_limit_l_min -14
_diffrn_reflns_number 5512
_diffrn_reflns_theta_full 25.02
_diffrn_reflns_theta_max 25.02
_diffrn_reflns_theta_min 2.55
_exptl_absorpt_coefficient_mu 3.050
_exptl_absorpt_correction_T_max 0.6411
_exptl_absorpt_correction_T_min 0.5534
_exptl_absorpt_correction_type multi-scan
_exptl_absorpt_process_details '(SADABS; Sheldrick, 1996)'
_exptl_crystal_colour colourless
_exptl_crystal_density_diffrn 2.013
_exptl_crystal_density_method 'not measured'
_exptl_crystal_description block
_exptl_crystal_F_000 632
_exptl_crystal_size_max 0.22
_exptl_crystal_size_mid 0.17
_exptl_crystal_size_min 0.16
_refine_diff_density_max 1.536
_refine_diff_density_min -2.068
_refine_ls_extinction_method none
_refine_ls_goodness_of_fit_ref 1.136
_refine_ls_hydrogen_treatment constr
_refine_ls_matrix_type full
_refine_ls_number_parameters 103
_refine_ls_number_reflns 1903
_refine_ls_number_restraints 13
_refine_ls_restrained_S_all 1.147
_refine_ls_R_factor_all 0.0551
_refine_ls_R_factor_gt 0.0441
_refine_ls_shift/su_max 0.012
_refine_ls_shift/su_mean 0.000
_refine_ls_structure_factor_coef Fsqd
_refine_ls_weighting_details 'calc w=1/[\s^2^(Fo^2^)+(0.0650P)^2^] where P=(Fo^2^+2Fc^2^)/3'
_refine_ls_weighting_scheme calc
_refine_ls_wR_factor_gt 0.1104
_refine_ls_wR_factor_ref 0.1169
_reflns_number_gt 1554
_reflns_number_total 1903
_reflns_threshold_expression >2\s(I)
_cod_data_source_file hy2391.cif
_cod_data_source_block I
_cod_original_sg_symbol_H-M 'P 21/n'
_cod_database_code 2229092
_cod_database_fobs_code 2229092

loop_
_symmetry_equiv_pos_as_xyz
'x, y, z'
'-x+1/2, y+1/2, -z+1/2'
'-x, -y, -z'
'x-1/2, -y-1/2, z-1/2'

loop_
_atom_site_type_symbol
_atom_site_label
_atom_site_fract_x
_atom_site_fract_y
_atom_site_fract_z
_atom_site_U_iso_or_equiv
_atom_site_adp_type
_atom_site_calc_flag
_atom_site_refinement_flags
_atom_site_occupancy
_atom_site_disorder_assembly
_atom_site_disorder_group
Sn Sn1 0.99552(5) 0.07346(3) 0.37511(4) 0.0383(2) Uani d . 1 . .
Cl Cl1 1.1769(3) -0.06088(15) 0.3320(2) 0.0619(5) Uani d . 1 . .
Cl Cl2 1.1500(2) 0.24014(15) 0.35788(19) 0.0586(5) Uani d . 1 . .
Cl Cl3 0.7989(3) 0.07190(15) 0.17440(19) 0.0629(5) Uani d . 1 . .
N N1 0.7652(7) 0.3252(5) 0.5241(5) 0.0498(14) Uani d . 1 . .
O O1 0.8762(6) -0.0591(4) 0.4372(5) 0.0511(10) Uani d U 1 . .
O O2 0.8269(5) 0.1862(4) 0.4134(4) 0.0461(10) Uani d . 1 . .
C C1 0.7018(10) -0.0904(6) 0.3757(7) 0.0556(11) Uani d U 1 . .
H H1A 0.6323 -0.0359 0.3974 0.083 Uiso calc R 1 . .
H H1B 0.6828 -0.1677 0.3993 0.083 Uiso calc R 1 . .
H H1C 0.6750 -0.0881 0.2897 0.083 Uiso calc R 1 . .
C C2 0.8701(8) 0.2657(5) 0.4921(6) 0.0438(15) Uani d . 1 . .
H H2 0.9832 0.2824 0.5290 0.053 Uiso calc R 1 . .
C C3 0.8233(14) 0.4147(7) 0.6175(10) 0.078(3) Uani d . 1 . .
H H3A 0.9420 0.4236 0.6411 0.117 Uiso calc R 1 . .
H H3B 0.7968 0.3919 0.6864 0.117 Uiso calc R 1 . .
H H3C 0.7696 0.4876 0.5864 0.117 Uiso calc R 1 . .
C C4 0.5869(9) 0.3028(7) 0.4732(9) 0.072(2) Uani d . 1 . .
H H4A 0.5679 0.2218 0.4517 0.109 Uiso calc R 1 . .
H H4B 0.5372 0.3501 0.4023 0.109 Uiso calc R 1 . .
H H4C 0.5377 0.3217 0.5319 0.109 Uiso calc R 1 . .

loop_
_atom_site_aniso_label
_atom_site_aniso_U_11
_atom_site_aniso_U_22
_atom_site_aniso_U_33
_atom_site_aniso_U_12
_atom_site_aniso_U_13
_atom_site_aniso_U_23
Sn1 0.0438(3) 0.0350(3) 0.0425(3) 0.00087(17) 0.0231(2) 0.00141(16)
Cl1 0.0809(14) 0.0551(10) 0.0707(13) 0.0188(9) 0.0527(11) 0.0088(8)
Cl2 0.0610(11) 0.0488(9) 0.0764(13) -0.0084(8) 0.0371(10) 0.0094(8)
Cl3 0.0709(13) 0.0691(12) 0.0452(10) 0.0061(9) 0.0165(9) 0.0006(8)
N1 0.056(4) 0.044(3) 0.059(4) 0.008(3) 0.032(3) 0.000(3)
O1 0.0531(15) 0.0515(15) 0.0514(15) -0.0033(12) 0.0221(12) 0.0004(12)
O2 0.043(2) 0.044(2) 0.056(3) -0.001(2) 0.023(2) -0.008(2)
C1 0.0560(14) 0.0550(13) 0.0553(14) -0.0025(9) 0.0195(9) 0.0009(9)
C2 0.048(4) 0.044(3) 0.044(3) 0.003(3) 0.022(3) -0.004(3)
C3 0.097(7) 0.065(5) 0.083(7) 0.001(4) 0.046(6) -0.030(4)
C4 0.051(5) 0.071(5) 0.099(7) 0.016(4) 0.031(4) 0.000(5)

loop_
_atom_type_symbol
_atom_type_description
_atom_type_scat_dispersion_real
_atom_type_scat_dispersion_imag
_atom_type_scat_source
C C 0.0033 0.0016 'International Tables Vol C Tables 4.2.6.8 and 6.1.1.4'
H H 0.0000 0.0000 'International Tables Vol C Tables 4.2.6.8 and 6.1.1.4'
O O 0.0106 0.0060 'International Tables Vol C Tables 4.2.6.8 and 6.1.1.4'
N N 0.0061 0.0033 'International Tables Vol C Tables 4.2.6.8 and 6.1.1.4'
Cl Cl 0.1484 0.1585 'International Tables Vol C Tables 4.2.6.8 and 6.1.1.4'
Sn Sn -0.6537 1.4246 'International Tables Vol C Tables 4.2.6.8 and 6.1.1.4'

loop_
_geom_angle_atom_site_label_1
_geom_angle_atom_site_label_2
_geom_angle_atom_site_label_3
_geom_angle_site_symmetry_1
_geom_angle_site_symmetry_3
_geom_angle
_geom_angle_publ_flag
O1 Sn1 O2 3_756 . 87.65(18) ?
O1 Sn1 O1 3_756 . 73.1(2) ?
O2 Sn1 O1 . . 84.69(19) ?
O1 Sn1 Cl3 3_756 . 166.73(15) ?
O2 Sn1 Cl3 . . 85.64(14) ?
O1 Sn1 Cl3 . . 94.86(16) ?
O1 Sn1 Cl1 3_756 . 92.45(15) ?
O2 Sn1 Cl1 . . 177.31(12) ?
O1 Sn1 Cl1 . . 92.76(15) ?
Cl3 Sn1 Cl1 . . 93.72(9) ?
O1 Sn1 Cl2 3_756 . 93.32(14) ?
O2 Sn1 Cl2 . . 88.59(13) ?
O1 Sn1 Cl2 . . 165.05(15) ?
Cl3 Sn1 Cl2 . . 97.94(8) ?
Cl1 Sn1 Cl2 . . 94.09(8) ?
C2 N1 C4 . . 121.9(6) ?
C2 N1 C3 . . 120.6(7) ?
C4 N1 C3 . . 117.4(6) ?
C1 O1 Sn1 . 3_756 124.2(4) ?
C1 O1 Sn1 . . 123.0(4) ?
Sn1 O1 Sn1 3_756 . 106.9(2) ?
C2 O2 Sn1 . . 124.0(4) ?
O1 C1 H1A . . 109.5 ?
O1 C1 H1B . . 109.5 ?
H1A C1 H1B . . 109.5 ?
O1 C1 H1C . . 109.5 ?
H1A C1 H1C . . 109.5 ?
H1B C1 H1C . . 109.5 ?
O2 C2 N1 . . 123.2(6) ?
O2 C2 H2 . . 118.4 ?
N1 C2 H2 . . 118.4 ?
N1 C3 H3A . . 109.5 ?
N1 C3 H3B . . 109.5 ?
H3A C3 H3B . . 109.5 ?
N1 C3 H3C . . 109.5 ?
H3A C3 H3C . . 109.5 ?
H3B C3 H3C . . 109.5 ?
N1 C4 H4A . . 109.5 ?
N1 C4 H4B . . 109.5 ?
H4A C4 H4B . . 109.5 ?
N1 C4 H4C . . 109.5 ?
H4A C4 H4C . . 109.5 ?
H4B C4 H4C . . 109.5 ?

loop_
_geom_bond_atom_site_label_1
_geom_bond_atom_site_label_2
_geom_bond_site_symmetry_2
_geom_bond_distance
_geom_bond_publ_flag
Sn1 O1 . 2.106(5) y
Sn1 O1 3_756 2.101(5) y
Sn1 O2 . 2.108(4) y
Sn1 Cl1 . 2.372(2) y
Sn1 Cl2 . 2.3743(18) y
Sn1 Cl3 . 2.368(2) y
N1 C2 . 1.291(8) ?
N1 C4 . 1.452(9) ?
N1 C3 . 1.457(10) ?
O1 C1 . 1.455(9) ?
O1 Sn1 3_756 2.101(5) ?
O2 C2 . 1.259(7) ?
C1 H1A . 0.9600 ?
C1 H1B . 0.9600 ?
C1 H1C . 0.9600 ?
C2 H2 . 0.9300 ?
C3 H3A . 0.9600 ?
C3 H3B . 0.9600 ?
C3 H3C . 0.9600 ?
C4 H4A . 0.9600 ?
C4 H4B . 0.9600 ?
C4 H4C . 0.9600 ?

loop_
_geom_hbond_atom_site_label_D
_geom_hbond_atom_site_label_H
_geom_hbond_atom_site_label_A
_geom_hbond_site_symmetry_A
_geom_hbond_distance_DH
_geom_hbond_distance_HA
_geom_hbond_distance_DA
_geom_hbond_angle_DHA
_geom_hbond_publ_flag
C1 H1C Cl3 . 0.96 2.72 3.356(8) 124 y
C3 H3A Cl3 4_666 0.96 2.95 3.895(11) 170 y
C4 H4B Cl1 2_655 0.96 2.90 3.837(9) 164 y

loop_
_geom_torsion_atom_site_label_1
_geom_torsion_atom_site_label_2
_geom_torsion_atom_site_label_3
_geom_torsion_atom_site_label_4
_geom_torsion_site_symmetry_1
_geom_torsion_site_symmetry_2
_geom_torsion_site_symmetry_3
_geom_torsion_site_symmetry_4
_geom_torsion
_geom_torsion_publ_flag
O1 Sn1 O1 C1 3_756 . . . 154.0(6) ?
O2 Sn1 O1 C1 . . . . 64.8(5) ?
Cl3 Sn1 O1 C1 . . . . -20.3(5) ?
Cl1 Sn1 O1 C1 . . . . -114.3(5) ?
Cl2 Sn1 O1 C1 . . . . 128.5(6) ?
O1 Sn1 O1 Sn1 3_756 . . 3_756 0.0 ?
O2 Sn1 O1 Sn1 . . . 3_756 -89.1(2) ?
Cl3 Sn1 O1 Sn1 . . . 3_756 -174.30(17) ?
Cl1 Sn1 O1 Sn1 . . . 3_756 91.72(19) ?
Cl2 Sn1 O1 Sn1 . . . 3_756 -25.5(7) ?
O1 Sn1 O2 C2 3_756 . . . 42.9(5) ?
O1 Sn1 O2 C2 . . . . 116.2(5) ?
Cl3 Sn1 O2 C2 . . . . -148.5(5) ?
Cl2 Sn1 O2 C2 . . . . -50.4(5) ?
Sn1 O2 C2 N1 . . . . -171.9(5) ?
C4 N1 C2 O2 . . . . 1.6(10) ?
C3 N1 C2 O2 . . . . 178.8(7) ?
